data_4327292
loop_
_publ_author_name
'Martin Minelli'
'Frances Namuswe'
'Daniel Jeffrey'
'Amy L. Morrow'
'Ilia A. Guzei'
'Dale Swenson'
'Eberhard Bothe'
'Thomas Weyherm\"uller'

_publ_section_title
;
 Synthesis, Structure, and Characterization of Molybdenum(VI) Imido
 Complexes with N-Salicylidene-2-aminophenol
;
_journal_name_full 'Inorganic Chemistry'
_journal_page_first 5455
_journal_page_last 5464
_journal_paper_doi 10.1021/ic060370+
_journal_volume 45
_journal_year 2006
_chemical_formula_sum 'C28 H24 Mo N2 O4'
_chemical_formula_weight 548.43
_chemical_name_systematic
; 
 ? 
;
_space_group_IT_number 14
_symmetry_cell_setting monoclinic
_symmetry_space_group_name_Hall '-P 2yn'
_symmetry_space_group_name_H-M 'P 1 21/n 1'
_atom_sites_solution_hydrogens geom
_atom_sites_solution_primary direct
_atom_sites_solution_secondary difmap
_audit_creation_method SHELXL-97
_cell_angle_alpha 90.00
_cell_angle_beta 90.256(5)
_cell_angle_gamma 90.00
_cell_formula_units_Z 4
_cell_length_a 13.9504(5)
_cell_length_b 9.9723(3)
_cell_length_c 17.1114(6)
_cell_measurement_temperature 100(2)
_cell_volume 2380.47(14)
_computing_cell_refinement 'Nonius Collect Software'
_computing_data_collection 'Nonius Collect Software'
_computing_data_reduction 'Nonius Collect Software'
_computing_structure_refinement 'SHELXL-97 (Sheldrick, 1997)'
_computing_structure_solution 'SHELXS-97 (Sheldrick, 1990)'
_diffrn_ambient_temperature 100(2)
_diffrn_measured_fraction_theta_full 0.996
_diffrn_measured_fraction_theta_max 0.996
_diffrn_measurement_device_type 'Nonius Kappa-CCD'
_diffrn_measurement_method '1107 images at 1.0 deg. stepwise rotation in omega and phi, 90 sec./frame'
_diffrn_radiation_monochromator graphite
_diffrn_radiation_source 'rotating anode, 50 kV, 80 mA'
_diffrn_radiation_type MoK\a
_diffrn_radiation_wavelength 0.71073
_diffrn_reflns_av_R_equivalents 0.0384
_diffrn_reflns_av_sigmaI/netI 0.0207
_diffrn_reflns_limit_h_max 22
_diffrn_reflns_limit_h_min -22
_diffrn_reflns_limit_k_max 16
_diffrn_reflns_limit_k_min -16
_diffrn_reflns_limit_l_max 27
_diffrn_reflns_limit_l_min -27
_diffrn_reflns_number 83529
_diffrn_reflns_theta_full 35.00
_diffrn_reflns_theta_max 35.00
_diffrn_reflns_theta_min 3.47
_exptl_absorpt_coefficient_mu 0.589
_exptl_absorpt_correction_T_max 0.9394
_exptl_absorpt_correction_T_min 0.8451
_exptl_absorpt_correction_type gaussian
_exptl_crystal_colour black
_exptl_crystal_density_diffrn 1.530
_exptl_crystal_description 'opaque parallelepiped'
_exptl_crystal_F_000 1120
_exptl_crystal_size_max 0.32
_exptl_crystal_size_mid 0.15
_exptl_crystal_size_min 0.10
_refine_diff_density_max 0.724
_refine_diff_density_min -0.550
_refine_diff_density_rms 0.063
_refine_ls_extinction_method none
_refine_ls_goodness_of_fit_ref 1.120
_refine_ls_hydrogen_treatment mixed
_refine_ls_matrix_type full
_refine_ls_number_parameters 368
_refine_ls_number_reflns 10436
_refine_ls_number_restraints 45
_refine_ls_restrained_S_all 1.118
_refine_ls_R_factor_all 0.0368
_refine_ls_R_factor_gt 0.0309
_refine_ls_shift/su_max 0.002
_refine_ls_shift/su_mean 0.000
_refine_ls_structure_factor_coef Fsqd
_refine_ls_weighting_details 'calc w=1/[\s^2^(Fo^2^)+(0.0228P)^2^+1.4026P] where P=(Fo^2^+2Fc^2^)/3'
_refine_ls_weighting_scheme calc
_refine_ls_wR_factor_gt 0.0672
_refine_ls_wR_factor_ref 0.0695
_reflns_number_gt 9412
_reflns_number_total 10436
_reflns_threshold_expression >2sigma(I)
_cod_data_source_file ic0603702Bsi20060306_025323_5.cif
_cod_data_source_block 6
_cod_database_code 4327292

loop_
_symmetry_equiv_pos_as_xyz
'x, y, z'
'-x+1/2, y+1/2, -z+1/2'
'-x, -y, -z'
'x-1/2, -y-1/2, z-1/2'

loop_
_atom_site_label
_atom_site_type_symbol
_atom_site_fract_x
_atom_site_fract_y
_atom_site_fract_z
_atom_site_U_iso_or_equiv
_atom_site_adp_type
_atom_site_occupancy
_atom_site_symmetry_multiplicity
_atom_site_calc_flag
_atom_site_refinement_flags
_atom_site_disorder_assembly
_atom_site_disorder_group
Mo1 Mo 0.603676(7) -0.147670(9) 0.650235(6) 0.01671(3) Uani 1 1 d D . .
O1 O 0.6534(3) -0.2371(2) 0.7412(2) 0.0187(4) Uani 0.4684(12) 1 d PD A 1
C2 C 0.6471(8) -0.2195(12) 0.8161(7) 0.0180(8) Uani 0.4684(12) 1 d PD A 1
C3 C 0.6566(7) -0.3225(13) 0.8715(8) 0.0182(9) Uani 0.4684(12) 1 d PD A 1
H3 H 0.6704 -0.4103 0.8531 0.022 Uiso 0.4684(12) 1 calc PR A 1
C4 C 0.6468(14) -0.3034(12) 0.9527(6) 0.0304(8) Uani 0.4684(12) 1 d PD A 1
H4 H 0.6497 -0.3773 0.9877 0.037 Uiso 0.4684(12) 1 calc PR A 1
C5 C 0.6333(4) -0.1783(4) 0.9792(2) 0.0305(6) Uani 0.4684(12) 1 d PD A 1
H5 H 0.6290 -0.1639 1.0340 0.037 Uiso 0.4684(12) 1 calc PR A 1
C6 C 0.6257(3) -0.0709(3) 0.93006(17) 0.0249(4) Uani 0.4684(12) 1 d PD A 1
H6 H 0.6180 0.0163 0.9515 0.030 Uiso 0.4684(12) 1 calc PR A 1
C7 C 0.6289(3) -0.0866(4) 0.84862(15) 0.0191(5) Uani 0.4684(12) 1 d PD A 1
C8 C 0.62761(17) 0.0305(2) 0.80031(13) 0.0186(3) Uani 0.4684(12) 1 d PD A 1
H8 H 0.6309 0.1149 0.8260 0.022 Uiso 0.4684(12) 1 calc PR A 1
N9 N 0.62239(14) 0.03204(19) 0.72444(11) 0.0174(2) Uani 0.4684(12) 1 d PD A 1
C10 C 0.6195(3) 0.1554(3) 0.6824(2) 0.0171(4) Uani 0.4684(12) 1 d PD A 1
C11 C 0.6338(2) 0.2833(3) 0.71227(19) 0.0214(4) Uani 0.4684(12) 1 d PD A 1
H11 H 0.6480 0.2955 0.7662 0.026 Uiso 0.4684(12) 1 calc PR A 1
C12 C 0.6273(4) 0.3923(4) 0.6631(2) 0.0247(5) Uani 0.4684(12) 1 d PD A 1
H12 H 0.6378 0.4808 0.6818 0.030 Uiso 0.4684(12) 1 calc PR A 1
C13 C 0.6037(14) 0.3673(11) 0.5818(7) 0.0263(8) Uani 0.4684(12) 1 d PD A 1
H13 H 0.5961 0.4424 0.5481 0.032 Uiso 0.4684(12) 1 calc PR A 1
C14 C 0.5917(14) 0.2411(14) 0.5505(8) 0.0202(12) Uani 0.4684(12) 1 d PD A 1
H14 H 0.5760 0.2258 0.4971 0.024 Uiso 0.4684(12) 1 calc PR A 1
C15 C 0.6046(12) 0.1387(12) 0.6041(6) 0.0194(10) Uani 0.4684(12) 1 d PD A 1
O16 O 0.5921(4) 0.0082(4) 0.57725(15) 0.0222(4) Uani 0.4684(12) 1 d PD A 1
O1X O 0.5892(3) 0.0215(3) 0.59965(13) 0.0222(4) Uani 0.5316(12) 1 d PD A 2
C2X C 0.5948(10) 0.1484(11) 0.6151(6) 0.0194(10) Uani 0.5316(12) 1 d PD A 2
C3X C 0.5803(12) 0.2484(12) 0.5585(7) 0.0202(12) Uani 0.5316(12) 1 d PD A 2
H3X H 0.5571 0.2223 0.5085 0.024 Uiso 0.5316(12) 1 calc PR A 2
C4X C 0.5985(12) 0.3854(9) 0.5721(6) 0.0263(8) Uani 0.5316(12) 1 d PD A 2
H4X H 0.5895 0.4495 0.5317 0.032 Uiso 0.5316(12) 1 calc PR A 2
C5X C 0.6287(3) 0.4234(3) 0.6434(2) 0.0247(5) Uani 0.5316(12) 1 d PD A 2
H5X H 0.6423 0.5155 0.6525 0.030 Uiso 0.5316(12) 1 calc PR A 2
C6X C 0.64054(19) 0.3342(2) 0.70323(16) 0.0214(4) Uani 0.5316(12) 1 d PD A 2
H6X H 0.6589 0.3660 0.7535 0.026 Uiso 0.5316(12) 1 calc PR A 2
C7X C 0.6260(2) 0.1964(2) 0.69160(18) 0.0171(4) Uani 0.5316(12) 1 d PD A 2
C8X C 0.63558(15) 0.1069(2) 0.75647(12) 0.0186(3) Uani 0.5316(12) 1 d PD A 2
H8X H 0.6537 0.1450 0.8052 0.022 Uiso 0.5316(12) 1 calc PR A 2
N9X N 0.62165(13) -0.02196(17) 0.75466(10) 0.0174(2) Uani 0.5316(12) 1 d PD A 2
C10X C 0.6251(3) -0.0999(3) 0.82459(14) 0.0191(5) Uani 0.5316(12) 1 d PD A 2
C11X C 0.6190(2) -0.0526(3) 0.90075(14) 0.0249(4) Uani 0.5316(12) 1 d PD A 2
H11X H 0.6086 0.0400 0.9106 0.030 Uiso 0.5316(12) 1 calc PR A 2
C12X C 0.6282(3) -0.1420(4) 0.9619(2) 0.0305(6) Uani 0.5316(12) 1 d PD A 2
H12X H 0.6259 -0.1121 1.0145 0.037 Uiso 0.5316(12) 1 calc PR A 2
C13X C 0.6414(12) -0.2826(10) 0.9436(6) 0.0304(8) Uani 0.5316(12) 1 d PD A 2
H13X H 0.6510 -0.3437 0.9855 0.037 Uiso 0.5316(12) 1 calc PR A 2
C14X C 0.6406(6) -0.3321(12) 0.8683(7) 0.0182(9) Uani 0.5316(12) 1 d PD A 2
H14X H 0.6449 -0.4251 0.8568 0.022 Uiso 0.5316(12) 1 calc PR A 2
C15X C 0.6329(6) -0.2346(10) 0.8111(6) 0.0180(8) Uani 0.5316(12) 1 d PD A 2
O16X O 0.6473(3) -0.2741(2) 0.73394(19) 0.0187(4) Uani 0.5316(12) 1 d PD A 2
O21 O 0.74839(6) -0.13892(9) 0.62051(5) 0.02278(16) Uani 1 1 d . A .
C22 C 0.76939(8) -0.20056(12) 0.55420(7) 0.0208(2) Uani 1 1 d . . .
C23 C 0.85832(9) -0.19673(15) 0.51621(9) 0.0281(3) Uani 1 1 d . A .
H23 H 0.9104 -0.1480 0.5381 0.034 Uiso 1 1 calc R . .
C24 C 0.86910(11) -0.26538(16) 0.44588(10) 0.0347(3) Uani 1 1 d . . .
H24 H 0.9289 -0.2624 0.4196 0.042 Uiso 1 1 calc R A .
C25 C 0.79355(13) -0.33828(15) 0.41359(10) 0.0366(3) Uani 1 1 d . A .
H25 H 0.8025 -0.3842 0.3655 0.044 Uiso 1 1 calc R . .
C26 C 0.70487(11) -0.34473(13) 0.45086(8) 0.0288(3) Uani 1 1 d . . .
H26 H 0.6536 -0.3953 0.4291 0.035 Uiso 1 1 calc R A .
C27 C 0.69367(9) -0.27501(12) 0.52075(7) 0.0205(2) Uani 1 1 d . A .
O28 O 0.61025(6) -0.26962(8) 0.56123(5) 0.01901(15) Uani 1 1 d . A .
N31 N 0.48102(7) -0.17744(10) 0.66596(6) 0.01939(17) Uani 1 1 d . A .
C32 C 0.38544(8) -0.20867(12) 0.67143(7) 0.0200(2) Uani 1 1 d . . .
C33 C 0.31718(9) -0.11607(13) 0.64227(7) 0.0227(2) Uani 1 1 d . A .
C34 C 0.22068(9) -0.14993(15) 0.64848(8) 0.0276(2) Uani 1 1 d . . .
H34 H 0.1737 -0.0892 0.6292 0.033 Uiso 1 1 calc R A .
C35 C 0.19074(9) -0.27010(16) 0.68204(9) 0.0295(3) Uani 1 1 d . A .
C36 C 0.25975(10) -0.35868(14) 0.71019(9) 0.0293(3) Uani 1 1 d . . .
H36 H 0.2397 -0.4406 0.7332 0.035 Uiso 1 1 calc R A .
C37 C 0.35707(9) -0.33102(13) 0.70564(9) 0.0254(2) Uani 1 1 d . A .
C38 C 0.34836(11) 0.01408(15) 0.60687(9) 0.0311(3) Uani 1 1 d . . .
H38A H 0.2919 0.0691 0.5952 0.047 Uiso 1 1 calc R A .
H38B H 0.3835 -0.0036 0.5585 0.047 Uiso 1 1 calc R . .
H38C H 0.3900 0.0619 0.6438 0.047 Uiso 1 1 calc R . .
C39 C 0.08553(11) -0.3028(2) 0.68912(12) 0.0429(4) Uani 1 1 d . . .
H39A H 0.0759 -0.3993 0.6812 0.064 Uiso 1 1 calc R A .
H39B H 0.0493 -0.2530 0.6495 0.064 Uiso 1 1 calc R . .
H39C H 0.0630 -0.2776 0.7413 0.064 Uiso 1 1 calc R . .
C40 C 0.43058(11) -0.42752(16) 0.73627(13) 0.0437(4) Uani 1 1 d . . .
H40A H 0.4559 -0.3946 0.7862 0.066 Uiso 1 1 calc R A .
H40B H 0.4830 -0.4355 0.6986 0.066 Uiso 1 1 calc R . .
H40C H 0.4009 -0.5156 0.7440 0.066 Uiso 1 1 calc R . .

loop_
_atom_site_aniso_label
_atom_site_aniso_U_11
_atom_site_aniso_U_22
_atom_site_aniso_U_33
_atom_site_aniso_U_23
_atom_site_aniso_U_13
_atom_site_aniso_U_12
Mo1 0.01664(4) 0.01495(4) 0.01853(4) -0.00059(3) -0.00218(3) -0.00074(3)
O1 0.0225(6) 0.0141(11) 0.0195(7) -0.0002(9) -0.0009(5) 0.0016(10)
C2 0.005(2) 0.025(2) 0.0234(13) 0.0061(12) -0.0047(14) -0.0061(14)
C3 0.008(3) 0.0219(15) 0.0247(10) 0.0047(9) -0.0052(17) -0.0046(17)
C4 0.0310(17) 0.044(3) 0.017(2) 0.0177(14) -0.0055(17) 0.001(2)
C5 0.0374(10) 0.036(2) 0.0183(15) 0.0040(10) -0.0007(12) -0.0017(14)
C6 0.0281(8) 0.0275(10) 0.0192(12) 0.0001(11) -0.0002(10) -0.0019(7)
C7 0.0185(6) 0.0208(8) 0.0178(14) 0.0012(10) -0.0010(12) 0.0000(6)
C8 0.0168(6) 0.0180(6) 0.0210(7) -0.0019(5) -0.0021(5) 0.0000(5)
N9 0.0159(5) 0.0171(6) 0.0192(6) 0.0015(4) -0.0013(5) -0.0005(5)
C10 0.0146(6) 0.0141(13) 0.0227(9) -0.0012(10) -0.0011(6) -0.0010(10)
C11 0.0184(6) 0.0164(11) 0.0293(9) -0.0008(10) -0.0008(6) -0.0018(9)
C12 0.0229(6) 0.0166(14) 0.0348(19) 0.0014(10) -0.0002(12) 0.0000(11)
C13 0.0283(16) 0.010(2) 0.041(2) 0.0135(13) -0.0002(18) 0.0027(19)
C14 0.020(3) 0.0184(11) 0.022(2) 0.0023(12) 0.0013(19) 0.0029(14)
C15 0.011(2) 0.0191(14) 0.028(2) 0.0057(14) 0.0054(18) 0.0020(12)
O16 0.0316(6) 0.0148(7) 0.0200(12) 0.0000(9) -0.0060(13) -0.0038(6)
O1X 0.0316(6) 0.0148(7) 0.0200(12) 0.0000(9) -0.0060(13) -0.0038(6)
C2X 0.011(2) 0.0191(14) 0.028(2) 0.0057(14) 0.0054(18) 0.0020(12)
C3X 0.020(3) 0.0184(11) 0.022(2) 0.0023(12) 0.0013(19) 0.0029(14)
C4X 0.0283(16) 0.010(2) 0.041(2) 0.0135(13) -0.0002(18) 0.0027(19)
C5X 0.0229(6) 0.0166(14) 0.0348(19) 0.0014(10) -0.0002(12) 0.0000(11)
C6X 0.0184(6) 0.0164(11) 0.0293(9) -0.0008(10) -0.0008(6) -0.0018(9)
C7X 0.0146(6) 0.0141(13) 0.0227(9) -0.0012(10) -0.0011(6) -0.0010(10)
C8X 0.0168(6) 0.0180(6) 0.0210(7) -0.0019(5) -0.0021(5) 0.0000(5)
N9X 0.0159(5) 0.0171(6) 0.0192(6) 0.0015(4) -0.0013(5) -0.0005(5)
C10X 0.0185(6) 0.0208(8) 0.0178(14) 0.0012(10) -0.0010(12) 0.0000(6)
C11X 0.0281(8) 0.0275(10) 0.0192(12) 0.0001(11) -0.0002(10) -0.0019(7)
C12X 0.0374(10) 0.036(2) 0.0183(15) 0.0040(10) -0.0007(12) -0.0017(14)
C13X 0.0310(17) 0.044(3) 0.017(2) 0.0177(14) -0.0055(17) 0.001(2)
C14X 0.008(3) 0.0219(15) 0.0247(10) 0.0047(9) -0.0052(17) -0.0046(17)
C15X 0.005(2) 0.025(2) 0.0234(13) 0.0061(12) -0.0047(14) -0.0061(14)
O16X 0.0225(6) 0.0141(11) 0.0195(7) -0.0002(9) -0.0009(5) 0.0016(10)
O21 0.0201(4) 0.0264(4) 0.0218(4) 0.0004(3) -0.0011(3) -0.0052(3)
C22 0.0201(5) 0.0186(5) 0.0238(5) 0.0053(4) 0.0003(4) 0.0018(4)
C23 0.0212(5) 0.0279(6) 0.0353(7) 0.0078(5) 0.0035(5) 0.0036(5)
C24 0.0327(7) 0.0299(7) 0.0417(8) 0.0069(6) 0.0150(6) 0.0088(5)
C25 0.0483(9) 0.0276(7) 0.0339(7) -0.0020(5) 0.0159(7) 0.0056(6)
C26 0.0389(7) 0.0208(5) 0.0268(6) -0.0031(5) 0.0053(5) -0.0005(5)
C27 0.0231(5) 0.0163(4) 0.0220(5) 0.0018(4) 0.0013(4) 0.0015(4)
O28 0.0209(4) 0.0166(3) 0.0196(4) -0.0001(3) -0.0019(3) -0.0015(3)
N31 0.0199(4) 0.0176(4) 0.0207(4) 0.0013(3) -0.0001(3) 0.0014(3)
C32 0.0183(4) 0.0194(5) 0.0223(5) -0.0005(4) 0.0009(4) 0.0011(4)
C33 0.0207(5) 0.0255(5) 0.0221(5) 0.0003(4) -0.0009(4) 0.0038(4)
C34 0.0201(5) 0.0367(7) 0.0260(6) -0.0021(5) -0.0020(4) 0.0050(5)
C35 0.0193(5) 0.0383(7) 0.0311(6) -0.0064(5) 0.0030(5) -0.0026(5)
C36 0.0236(5) 0.0271(6) 0.0372(7) -0.0012(5) 0.0076(5) -0.0046(5)
C37 0.0217(5) 0.0213(5) 0.0332(6) 0.0021(5) 0.0058(5) 0.0004(4)
C38 0.0288(6) 0.0280(6) 0.0365(7) 0.0100(5) 0.0022(5) 0.0078(5)
C39 0.0204(6) 0.0568(11) 0.0515(10) -0.0063(8) 0.0047(6) -0.0063(6)
C40 0.0265(6) 0.0285(7) 0.0762(13) 0.0218(8) 0.0121(7) 0.0050(5)

loop_
_atom_type_symbol
_atom_type_description
_atom_type_scat_dispersion_real
_atom_type_scat_dispersion_imag
_atom_type_scat_source
C C 0.0033 0.0016 'International Tables Vol C Tables 4.2.6.8 and 6.1.1.4'
H H 0.0000 0.0000 'International Tables Vol C Tables 4.2.6.8 and 6.1.1.4'
N N 0.0061 0.0033 'International Tables Vol C Tables 4.2.6.8 and 6.1.1.4'
O O 0.0106 0.0060 'International Tables Vol C Tables 4.2.6.8 and 6.1.1.4'
Mo Mo -1.6832 0.6857 'International Tables Vol C Tables 4.2.6.8 and 6.1.1.4'

loop_
_geom_angle_atom_site_label_1
_geom_angle_atom_site_label_2
_geom_angle_atom_site_label_3
_geom_angle
N31 Mo1 O1X 96.74(14)
N31 Mo1 O1 98.39(14)
O1X Mo1 O1 144.65(11)
N31 Mo1 O28 93.63(4)
O1X Mo1 O28 101.68(7)
O1 Mo1 O28 108.99(8)
N31 Mo1 O16 98.67(16)
O1X Mo1 O16 11.67(11)
O1 Mo1 O16 153.45(14)
O28 Mo1 O16 90.06(8)
N31 Mo1 O16X 94.43(11)
O1X Mo1 O16X 156.05(11)
O1 Mo1 O16X 11.46(10)
O28 Mo1 O16X 98.66(7)
O16 Mo1 O16X 163.77(15)
N31 Mo1 O21 171.04(4)
O1X Mo1 O21 87.32(14)
O1 Mo1 O21 82.56(14)
O28 Mo1 O21 77.69(4)
O16 Mo1 O21 83.74(15)
O16X Mo1 O21 84.79(11)
N31 Mo1 N9X 94.56(6)
O1X Mo1 N9X 82.86(8)
O1 Mo1 N9X 64.27(9)
O28 Mo1 N9X 170.10(5)
O16 Mo1 N9X 94.18(9)
O16X Mo1 N9X 75.18(8)
O21 Mo1 N9X 93.87(5)
N31 Mo1 N9 99.29(6)
O1X Mo1 N9 63.61(8)
O1 Mo1 N9 82.49(8)
O28 Mo1 N9 161.34(6)
O16 Mo1 N9 74.79(9)
O16X Mo1 N9 93.73(8)
O21 Mo1 N9 89.67(6)
N9X Mo1 N9 19.50(7)
C2 O1 Mo1 135.4(6)
O1 C2 C3 124.2(11)
O1 C2 C7 120.8(9)
C3 C2 C7 115.0(10)
C2 C3 C4 123.9(12)
C5 C4 C3 118.3(8)
C4 C5 C6 122.1(5)
C5 C6 C7 121.5(3)
C6 C7 C8 118.8(3)
C6 C7 C2 119.1(5)
C8 C7 C2 121.5(5)
N9 C8 C7 125.9(2)
C8 N9 C10 121.0(2)
C8 N9 Mo1 124.76(16)
C10 N9 Mo1 114.01(16)
C15 C10 C11 119.7(6)
C15 C10 N9 113.2(6)
C11 C10 N9 127.1(3)
C12 C11 C10 119.4(3)
C11 C12 C13 117.7(5)
C14 C13 C12 123.8(8)
C13 C14 C15 113.7(11)
C10 C15 C14 125.4(10)
C10 C15 O16 117.2(9)
C14 C15 O16 117.1(10)
C15 O16 Mo1 120.8(5)
C2X O1X Mo1 140.0(5)
O1X C2X C3X 123.0(10)
O1X C2X C7X 121.5(8)
C3X C2X C7X 115.3(9)
C2X C3X C4X 123.4(11)
C5X C4X C3X 118.6(7)
C4X C5X C6X 122.2(4)
C5X C6X C7X 121.0(3)
C6X C7X C8X 119.2(2)
C6X C7X C2X 119.4(5)
C8X C7X C2X 121.2(5)
N9X C8X C7X 125.8(2)
C8X N9X C10X 120.9(2)
C8X N9X Mo1 126.89(15)
C10X N9X Mo1 111.98(15)
C15X C10X C11X 119.8(5)
C15X C10X N9X 113.3(5)
C11X C10X N9X 126.8(3)
C12X C11X C10X 119.1(3)
C11X C12X C13X 118.3(4)
C14X C13X C12X 123.2(7)
C13X C14X C15X 114.2(10)
C10X C15X C14X 125.3(9)
C10X C15X O16X 116.7(8)
C14X C15X O16X 117.4(9)
C15X O16X Mo1 117.1(5)
C22 O21 Mo1 114.05(7)
O21 C22 C23 125.70(12)
O21 C22 C27 115.08(11)
C23 C22 C27 119.22(12)
C24 C23 C22 119.07(14)
C25 C24 C23 120.97(13)
C24 C25 C26 120.91(14)
C27 C26 C25 118.19(14)
O28 C27 C26 123.88(12)
O28 C27 C22 114.46(10)
C26 C27 C22 121.64(12)
C27 O28 Mo1 117.79(7)
C32 N31 Mo1 174.11(9)
N31 C32 C37 119.93(11)
N31 C32 C33 118.68(11)
C37 C32 C33 121.39(11)
C34 C33 C32 117.65(12)
C34 C33 C38 121.58(12)
C32 C33 C38 120.77(11)
C33 C34 C35 122.11(13)
C36 C35 C34 118.72(12)
C36 C35 C39 120.44(15)
C34 C35 C39 120.83(14)
C37 C36 C35 122.01(13)
C36 C37 C32 118.13(12)
C36 C37 C40 121.37(12)
C32 C37 C40 120.50(12)

loop_
_geom_bond_atom_site_label_1
_geom_bond_atom_site_label_2
_geom_bond_distance
Mo1 N31 1.7585(10)
Mo1 O1X 1.907(3)
Mo1 O1 1.921(4)
Mo1 O28 1.9514(9)
Mo1 O16 2.000(4)
Mo1 O16X 2.001(3)
Mo1 O21 2.0859(9)
Mo1 N9X 2.1961(18)
Mo1 N9 2.211(2)
O1 C2 1.296(12)
C2 C3 1.403(16)
C2 C7 1.460(12)
C3 C4 1.409(17)
C4 C5 1.342(13)
C5 C6 1.365(4)
C6 C7 1.403(4)
C7 C8 1.431(4)
C8 N9 1.300(3)
N9 C10 1.426(3)
C10 C15 1.366(12)
C10 C11 1.387(3)
C11 C12 1.378(4)
C12 C13 1.450(12)
C13 C14 1.378(17)
C14 C15 1.383(16)
C15 O16 1.390(12)
O1X C2X 1.295(11)
C2X C3X 1.403(15)
C2X C7X 1.458(12)
C3X C4X 1.409(16)
C4X C5X 1.344(12)
C5X C6X 1.366(3)
C6X C7X 1.403(3)
C7X C8X 1.430(3)
C8X N9X 1.300(2)
N9X C10X 1.428(3)
C10X C15X 1.367(11)
C10X C11X 1.389(3)
C11X C12X 1.380(3)
C12X C13X 1.449(11)
C13X C14X 1.380(16)
C14X C15X 1.384(15)
C15X O16X 1.394(11)
O21 C22 1.3243(15)
C22 C23 1.4037(18)
C22 C27 1.4105(17)
C23 C24 1.393(2)
C24 C25 1.393(3)
C25 C26 1.396(2)
C26 C27 1.3928(18)
C27 O28 1.3580(15)
N31 C32 1.3729(15)
C32 C37 1.4107(17)
C32 C33 1.4157(17)
C33 C34 1.3924(18)
C33 C38 1.4977(19)
C34 C35 1.394(2)
C35 C36 1.391(2)
C35 C39 1.509(2)
C36 C37 1.3879(18)
C37 C40 1.499(2)
